data_4509366
loop_
_publ_author_name
'Custelcean, Radu'
'Remy, Priscilla'

_publ_section_title
;
 Selective Crystallization of Urea-Functionalized Capsules with Tunable
 Anion-Binding Cavities
;
_journal_issue 4
_journal_name_full 'Crystal Growth &amp; Design'
_journal_page_first 1985
_journal_paper_doi 10.1021/cg801299a
_journal_volume 9
_journal_year 2009
_chemical_formula_sum 'C48 H60 Li2 N20 O12 S'
_chemical_formula_weight 1155.10
_chemical_name_systematic
; 
 ? 
;
_space_group_IT_number 205
_symmetry_cell_setting cubic
_symmetry_space_group_name_Hall '-P 2ac 2ab 3'
_symmetry_space_group_name_H-M 'P a -3'
_atom_sites_solution_hydrogens geom
_atom_sites_solution_primary direct
_atom_sites_solution_secondary difmap
_audit_creation_method SHELXL-97
_cell_angle_alpha 90.00
_cell_angle_beta 90.00
_cell_angle_gamma 90.00
_cell_formula_units_Z 4
_cell_length_a 17.7907(7)
_cell_length_b 17.7907(7)
_cell_length_c 17.7907(7)
_cell_measurement_temperature 173(2)
_cell_volume 5630.9(4)
_computing_structure_refinement 'SHELXL-97 (Sheldrick, 1997)'
_computing_structure_solution 'SHELXS-97 (Sheldrick, 1990)'
_diffrn_ambient_temperature 173(2)
_diffrn_measured_fraction_theta_full 1.000
_diffrn_measured_fraction_theta_max 1.000
_diffrn_radiation_monochromator graphite
_diffrn_radiation_source 'fine-focus sealed tube'
_diffrn_radiation_type MoK\a
_diffrn_radiation_wavelength 0.71073
_diffrn_reflns_av_R_equivalents 0.0447
_diffrn_reflns_av_sigmaI/netI 0.0151
_diffrn_reflns_limit_h_max 21
_diffrn_reflns_limit_h_min -19
_diffrn_reflns_limit_k_max 21
_diffrn_reflns_limit_k_min -21
_diffrn_reflns_limit_l_max 21
_diffrn_reflns_limit_l_min -14
_diffrn_reflns_number 29622
_diffrn_reflns_theta_full 25.04
_diffrn_reflns_theta_max 25.04
_diffrn_reflns_theta_min 1.98
_exptl_absorpt_coefficient_mu 0.136
_exptl_absorpt_correction_T_max 0.9800
_exptl_absorpt_correction_T_min 0.9734
_exptl_absorpt_correction_type multi-scan
_exptl_crystal_density_diffrn 1.363
_exptl_crystal_density_method 'not measured'
_exptl_crystal_F_000 2424
_exptl_crystal_size_max 0.20
_exptl_crystal_size_mid 0.17
_exptl_crystal_size_min 0.15
_refine_diff_density_max 0.461
_refine_diff_density_min -0.356
_refine_diff_density_rms 0.047
_refine_ls_extinction_method none
_refine_ls_goodness_of_fit_ref 1.080
_refine_ls_hydrogen_treatment constr
_refine_ls_matrix_type full
_refine_ls_number_parameters 132
_refine_ls_number_reflns 1668
_refine_ls_number_restraints 0
_refine_ls_restrained_S_all 1.080
_refine_ls_R_factor_all 0.0733
_refine_ls_R_factor_gt 0.0621
_refine_ls_shift/su_max 0.000
_refine_ls_shift/su_mean 0.000
_refine_ls_structure_factor_coef Fsqd
_refine_ls_weighting_details 'calc w=1/[\s^2^(Fo^2^)+(0.0870P)^2^+4.2523P] where P=(Fo^2^+2Fc^2^)/3'
_refine_ls_weighting_scheme calc
_refine_ls_wR_factor_gt 0.1678
_refine_ls_wR_factor_ref 0.1752
_reflns_number_gt 1376
_reflns_number_total 1668
_reflns_threshold_expression >2sigma(I)
_cod_data_source_file cg801299asup1.cif
_cod_data_source_block 1
_cod_original_sg_symbol_H-M Pa-3
_cod_database_code 4509366

loop_
_symmetry_equiv_pos_as_xyz
'x, y, z'
'z, x, y'
'y, z, x'
'-y+1/2, -z, x+1/2'
'z+1/2, -x+1/2, -y'
'-y, z+1/2, -x+1/2'
'-z+1/2, -x, y+1/2'
'-z, x+1/2, -y+1/2'
'y+1/2, -z+1/2, -x'
'-x+1/2, -y, z+1/2'
'x+1/2, -y+1/2, -z'
'-x, y+1/2, -z+1/2'
'-x, -y, -z'
'-z, -x, -y'
'-y, -z, -x'
'y-1/2, z, -x-1/2'
'-z-1/2, x-1/2, y'
'y, -z-1/2, x-1/2'
'z-1/2, x, -y-1/2'
'z, -x-1/2, y-1/2'
'-y-1/2, z-1/2, x'
'x-1/2, y, -z-1/2'
'-x-1/2, y-1/2, z'
'x, -y-1/2, z-1/2'

loop_
_atom_site_label
_atom_site_type_symbol
_atom_site_fract_x
_atom_site_fract_y
_atom_site_fract_z
_atom_site_U_iso_or_equiv
_atom_site_adp_type
_atom_site_occupancy
_atom_site_symmetry_multiplicity
_atom_site_calc_flag
_atom_site_refinement_flags
S1 S 1.00874(12) 0.49126(12) 0.50874(12) 0.0347(13) Uani 0.50 3 d SP
O1 O 0.87997(11) 0.38802(12) 0.23693(10) 0.0559(6) Uani 1 1 d .
O2 O 0.92941(15) 0.42941(15) 0.07059(15) 0.0979(15) Uani 1 3 d S
O4 O 1.08399(16) 0.52492(17) 0.51605(17) 0.0339(7) Uani 0.50 1 d P
N1 N 0.85121(13) 0.64879(13) 0.35121(13) 0.0484(9) Uani 1 3 d S
N2 N 0.88491(15) 0.48601(14) 0.31695(13) 0.0604(7) Uani 1 1 d .
H2N H 0.8925 0.5006 0.3636 0.072 Uiso 1 1 calc R
N3 N 0.91030(14) 0.36789(14) 0.35967(12) 0.0572(7) Uani 1 1 d .
H3N H 0.9180 0.3908 0.4028 0.069 Uiso 1 1 calc R
N4 N 0.9548(2) 0.1815(2) 0.43439(19) 0.1028(13) Uani 1 1 d .
C1 C 0.81496(19) 0.60180(18) 0.29333(17) 0.0607(8) Uani 1 1 d .
H1 H 0.7972 0.6346 0.2520 0.073 Uiso 1 1 calc R
H1A H 0.7704 0.5770 0.3156 0.073 Uiso 1 1 calc R
C2 C 0.8663(2) 0.54218(18) 0.26094(17) 0.0655(9) Uani 1 1 d .
H2A H 0.8412 0.5176 0.2178 0.079 Uiso 1 1 calc R
H2 H 0.9130 0.5661 0.2424 0.079 Uiso 1 1 calc R
C3 C 0.89103(15) 0.41275(16) 0.30066(15) 0.0490(7) Uani 1 1 d .
C4 C 0.9466(2) 0.2563(2) 0.42479(19) 0.0813(11) Uani 1 1 d .
H4 H 0.9605 0.2882 0.4653 0.098 Uiso 1 1 calc R
C5 C 0.91935(15) 0.28969(17) 0.35993(15) 0.0503(7) Uani 1 1 d .
C6 C 0.9007(2) 0.24213(19) 0.30200(18) 0.0693(9) Uani 1 1 d .
H6 H 0.8804 0.2612 0.2565 0.083 Uiso 1 1 calc R
C7 C 0.9122(2) 0.1660(2) 0.3114(2) 0.0756(10) Uani 1 1 d .
H7 H 0.9006 0.1324 0.2716 0.091 Uiso 1 1 calc R
C8 C 0.9401(2) 0.1383(2) 0.3773(2) 0.0818(11) Uani 1 1 d .
H8 H 0.9491 0.0858 0.3816 0.098 Uiso 1 1 calc R
O3 O 0.9586(2) 0.5414(2) 0.4586(2) 0.0440(16) Uani 0.50 3 d SPR
Li1 Li 0.8673(3) 0.3673(3) 0.1327(3) 0.0447(17) Uani 1 3 d S

loop_
_atom_site_aniso_label
_atom_site_aniso_U_11
_atom_site_aniso_U_22
_atom_site_aniso_U_33
_atom_site_aniso_U_23
_atom_site_aniso_U_13
_atom_site_aniso_U_12
S1 0.0347(13) 0.0347(13) 0.0347(13) -0.0120(15) 0.0120(15) -0.0120(15)
O1 0.0546(11) 0.0699(13) 0.0432(11) -0.0237(9) -0.0156(8) 0.0105(9)
O2 0.0979(15) 0.0979(15) 0.0979(15) 0.0178(14) 0.0178(14) -0.0178(14)
O4 0.0315(16) 0.0379(16) 0.0322(16) 0.0008(13) 0.0004(12) -0.0055(13)
N1 0.0484(9) 0.0484(9) 0.0484(9) -0.0059(10) 0.0059(10) -0.0059(10)
N2 0.0795(17) 0.0626(15) 0.0389(12) -0.0164(11) -0.0021(11) -0.0078(13)
N3 0.0704(16) 0.0662(16) 0.0351(12) -0.0150(11) -0.0068(11) -0.0135(12)
N4 0.146(4) 0.094(3) 0.068(2) -0.0075(19) -0.003(2) 0.044(2)
C1 0.0665(19) 0.0634(19) 0.0522(16) -0.0047(14) -0.0025(14) -0.0089(15)
C2 0.088(2) 0.0636(19) 0.0451(16) -0.0125(14) 0.0041(15) -0.0066(16)
C3 0.0423(14) 0.0628(17) 0.0418(14) -0.0190(12) -0.0015(11) -0.0053(12)
C4 0.098(3) 0.093(3) 0.0534(19) -0.0214(18) -0.0113(18) 0.019(2)
C5 0.0422(14) 0.0682(19) 0.0406(14) -0.0120(12) 0.0032(11) -0.0055(12)
C6 0.093(2) 0.063(2) 0.0522(18) -0.0055(15) -0.0112(16) -0.0138(17)
C7 0.097(3) 0.066(2) 0.064(2) -0.0135(17) 0.0007(18) -0.0114(18)
C8 0.095(3) 0.077(2) 0.074(2) -0.0050(19) 0.016(2) 0.016(2)
O3 0.0440(16) 0.0440(16) 0.0440(16) 0.0153(15) -0.0153(15) 0.0153(15)
Li1 0.0447(17) 0.0447(17) 0.0447(17) -0.013(2) -0.013(2) 0.013(2)

loop_
_atom_type_symbol
_atom_type_description
_atom_type_scat_dispersion_real
_atom_type_scat_dispersion_imag
_atom_type_scat_source
C C 0.0033 0.0016 'International Tables Vol C Tables 4.2.6.8 and 6.1.1.4'
H H 0.0000 0.0000 'International Tables Vol C Tables 4.2.6.8 and 6.1.1.4'
Li Li -0.0003 0.0001 'International Tables Vol C Tables 4.2.6.8 and 6.1.1.4'
N N 0.0061 0.0033 'International Tables Vol C Tables 4.2.6.8 and 6.1.1.4'
O O 0.0106 0.0060 'International Tables Vol C Tables 4.2.6.8 and 6.1.1.4'
S S 0.1246 0.1234 'International Tables Vol C Tables 4.2.6.8 and 6.1.1.4'

loop_
_geom_angle_atom_site_label_1
_geom_angle_atom_site_label_2
_geom_angle_atom_site_label_3
_geom_angle
_geom_angle_site_symmetry_1
_geom_angle_site_symmetry_3
S1 S1 O3 180.0(6) 13_766 13_766
S1 S1 O4 109.95(18) 13_766 .
O3 S1 O4 70.1(3) 13_766 .
S1 S1 O4 109.94(18) 13_766 5_566
O3 S1 O4 70.0(3) 13_766 5_566
O4 S1 O4 109.00(18) . 5_566
S1 S1 O4 109.94(18) 13_766 4_664
O3 S1 O4 70.1(3) 13_766 4_664
O4 S1 O4 109.00(18) . 4_664
O4 S1 O4 108.99(18) 5_566 4_664
S1 S1 O3 0.0(4) 13_766 .
O3 S1 O3 180.0(4) 13_766 .
O4 S1 O3 110.0(2) . .
O4 S1 O3 109.9(2) 5_566 .
O4 S1 O3 109.9(2) 4_664 .
S1 S1 O4 53.05(14) 13_766 16_657
O3 S1 O4 126.9(2) 13_766 16_657
O4 S1 O4 80.18(14) . 16_657
O4 S1 O4 80.18(14) 5_566 16_657
O4 S1 O4 163.0(2) 4_664 16_657
O3 S1 O4 53.06(19) . 16_657
S1 S1 O4 53.05(14) 13_766 17_755
O3 S1 O4 127.0(3) 13_766 17_755
O4 S1 O4 80.18(14) . 17_755
O4 S1 O4 163.0(2) 5_566 17_755
O4 S1 O4 80.18(14) 4_664 17_755
O3 S1 O4 53.0(2) . 17_755
O4 S1 O4 87.6(2) 16_657 17_755
S1 S1 O4 53.04(14) 13_766 13_766
O3 S1 O4 127.0(3) 13_766 13_766
O4 S1 O4 163.0(2) . 13_766
O4 S1 O4 80.18(14) 5_566 13_766
O4 S1 O4 80.18(14) 4_664 13_766
O3 S1 O4 53.0(2) . 13_766
O4 S1 O4 87.6(2) 16_657 13_766
O4 S1 O4 87.6(2) 17_755 13_766
C3 O1 Li1 169.9(3) . .
S1 O4 O3 39.9(2) . 13_766
S1 O4 S1 17.0(2) . 13_766
O3 O4 S1 56.95(18) 13_766 13_766
C1 N1 C1 109.8(2) 4_664 5_566
C1 N1 C1 109.8(2) 4_664 .
C1 N1 C1 109.8(2) 5_566 .
C3 N2 C2 122.7(2) . .
C3 N3 C5 127.8(2) . .
C8 N4 C4 117.5(3) . .
N1 C1 C2 113.5(3) . .
N2 C2 C1 111.1(2) . .
O1 C3 N2 122.2(3) . .
O1 C3 N3 122.7(3) . .
N2 C3 N3 115.1(2) . .
N4 C4 C5 124.5(3) . .
C6 C5 C4 116.4(3) . .
C6 C5 N3 125.6(3) . .
C4 C5 N3 118.0(3) . .
C5 C6 C7 118.5(3) . .
C8 C7 C6 120.9(3) . .
N4 C8 C7 122.1(4) . .
S1 O3 O4 70.0(3) 13_766 17_755
S1 O3 O4 70.0(3) 13_766 13_766
O4 O3 O4 108.9(3) 17_755 13_766
S1 O3 O4 70.0(2) 13_766 16_657
O4 O3 O4 108.9(3) 17_755 16_657
O4 O3 O4 108.9(3) 13_766 16_657
S1 O3 S1 0.00(19) 13_766 .
O4 O3 S1 70.0(2) 17_755 .
O4 O3 S1 70.0(2) 13_766 .
O4 O3 S1 69.99(19) 16_657 .
O1 Li1 O1 106.3(3) . 8_645
O1 Li1 O1 106.3(3) . 9_556
O1 Li1 O1 106.3(3) 8_645 9_556
O1 Li1 O2 112.5(2) . .
O1 Li1 O2 112.5(2) 8_645 .
O1 Li1 O2 112.5(2) 9_556 .

loop_
_geom_bond_atom_site_label_1
_geom_bond_atom_site_label_2
_geom_bond_distance
_geom_bond_site_symmetry_2
S1 S1 0.539(7) 13_766
S1 O3 1.006(6) 13_766
S1 O4 1.472(3) .
S1 O4 1.472(3) 5_566
S1 O4 1.472(3) 4_664
S1 O3 1.545(4) .
S1 O4 1.732(4) 16_657
S1 O4 1.732(4) 17_755
S1 O4 1.732(4) 13_766
O1 C3 1.232(3) .
O1 Li1 1.904(4) .
O2 Li1 1.914(9) .
O4 O3 1.473(5) 13_766
O4 S1 1.732(4) 13_766
N1 C1 1.475(3) 4_664
N1 C1 1.475(3) 5_566
N1 C1 1.475(3) .
N2 C3 1.340(4) .
N2 C2 1.450(4) .
N3 C3 1.363(4) .
N3 C5 1.401(4) .
N4 C8 1.300(5) .
N4 C4 1.349(5) .
C1 C2 1.514(5) .
C4 C5 1.386(5) .
C5 C6 1.374(4) .
C6 C7 1.380(5) .
C7 C8 1.365(5) .
O3 S1 1.006(6) 13_766
O3 O4 1.473(5) 17_755
O3 O4 1.473(5) 13_766
O3 O4 1.473(5) 16_657
Li1 O1 1.904(4) 8_645
Li1 O1 1.904(4) 9_556
